data_7211722
loop_
_publ_author_name
'Su, Zhi'
'Cai, Kai'
'Fan, Jian'
'Chen, Shui-Sheng'
'Chen, Man-Sheng'
'Sun, Wei-Yin'

_publ_section_title
;
 Cadmium(II) complexes with 3,5-di(1H-imidazol-1-yl)benzoate: topological
 and structural diversity tuned by counteranions
;
_journal_issue 1
_journal_name_full CrystEngComm
_journal_page_first 100
_journal_paper_doi 10.1039/b913639h
_journal_volume 12
_journal_year 2010
_chemical_formula_moiety 'C13 H10 Cd N4 O3, (H2O)'
_chemical_formula_sum 'C13 H12 Cd N4 O4'
_chemical_formula_weight 400.64
_chemical_name_systematic
;
?
;
_space_group_IT_number 15
_symmetry_cell_setting monoclinic
_symmetry_space_group_name_Hall '-C 2yc'
_symmetry_space_group_name_H-M 'C 1 2/c 1'
_atom_sites_solution_hydrogens geom
_atom_sites_solution_primary direct
_atom_sites_solution_secondary difmap
_audit_creation_method SHELXL-97
_cell_angle_alpha 90.00
_cell_angle_beta 90.000(2)
_cell_angle_gamma 90.00
_cell_formula_units_Z 4
_cell_length_a 13.0295(17)
_cell_length_b 13.8924(18)
_cell_length_c 7.6163(10)
_cell_measurement_reflns_used 2578
_cell_measurement_temperature 293(2)
_cell_measurement_theta_max 28.29
_cell_measurement_theta_min 2.93
_cell_volume 1378.6(3)
_computing_structure_refinement 'SHELXL-97 (Sheldrick, 1997)'
_computing_structure_solution 'SHELXS-97 (Sheldrick, 1990)'
_diffrn_ambient_temperature 293(2)
_diffrn_measured_fraction_theta_full 0.998
_diffrn_measured_fraction_theta_max 0.998
_diffrn_radiation_monochromator graphite
_diffrn_radiation_source 'fine-focus sealed tube'
_diffrn_radiation_type MoK\a
_diffrn_radiation_wavelength 0.71073
_diffrn_reflns_av_R_equivalents 0.0412
_diffrn_reflns_av_sigmaI/netI 0.0317
_diffrn_reflns_limit_h_max 15
_diffrn_reflns_limit_h_min -12
_diffrn_reflns_limit_k_max 15
_diffrn_reflns_limit_k_min -16
_diffrn_reflns_limit_l_max 8
_diffrn_reflns_limit_l_min -9
_diffrn_reflns_number 3444
_diffrn_reflns_theta_full 25.04
_diffrn_reflns_theta_max 25.04
_diffrn_reflns_theta_min 2.14
_exptl_absorpt_coefficient_mu 1.608
_exptl_absorpt_correction_T_max 0.8557
_exptl_absorpt_correction_T_min 0.5002
_exptl_absorpt_correction_type multi-scan
_exptl_absorpt_process_details sadabs,bruker(2000)
_exptl_crystal_colour corlorless
_exptl_crystal_density_diffrn 1.916
_exptl_crystal_density_method 'not measured'
_exptl_crystal_description prism
_exptl_crystal_F_000 780
_exptl_crystal_size_max 0.50
_exptl_crystal_size_mid 0.10
_exptl_crystal_size_min 0.10
_refine_diff_density_max 0.568
_refine_diff_density_min -0.536
_refine_diff_density_rms 0.093
_refine_ls_extinction_method none
_refine_ls_goodness_of_fit_ref 1.120
_refine_ls_hydrogen_treatment constr
_refine_ls_matrix_type full
_refine_ls_number_parameters 105
_refine_ls_number_reflns 1231
_refine_ls_number_restraints 1
_refine_ls_restrained_S_all 1.119
_refine_ls_R_factor_all 0.0275
_refine_ls_R_factor_gt 0.0265
_refine_ls_shift/su_max 0.029
_refine_ls_shift/su_mean 0.007
_refine_ls_structure_factor_coef Fsqd
_refine_ls_weighting_details 'calc w=1/[\s^2^(Fo^2^)+(0.0361P)^2^+1.1788P] where P=(Fo^2^+2Fc^2^)/3'
_refine_ls_weighting_scheme calc
_refine_ls_wR_factor_gt 0.0686
_refine_ls_wR_factor_ref 0.0693
_reflns_number_gt 1179
_reflns_number_total 1231
_reflns_threshold_expression >2sigma(I)
_cod_data_source_file b913639h.txt
_cod_data_source_block 2
_cod_original_sg_symbol_H-M 'C 2/c'
_cod_database_code 7211722

loop_
_symmetry_equiv_pos_as_xyz
'x, y, z'
'-x, y, -z+1/2'
'x+1/2, y+1/2, z'
'-x+1/2, y+1/2, -z+1/2'
'-x, -y, -z'
'x, -y, z-1/2'
'-x+1/2, -y+1/2, -z'
'x+1/2, -y+1/2, z-1/2'

loop_
_atom_site_label
_atom_site_type_symbol
_atom_site_fract_x
_atom_site_fract_y
_atom_site_fract_z
_atom_site_U_iso_or_equiv
_atom_site_adp_type
_atom_site_occupancy
_atom_site_symmetry_multiplicity
_atom_site_calc_flag
_atom_site_refinement_flags
Cd1 Cd 1.0000 0.5000 0.0000 0.02714(16) Uani 1 2 d SU
C1 C 1.0000 0.7996(4) 0.2500 0.0284(10) Uani 1 2 d S
C2 C 1.0813(3) 0.8493(3) 0.1771(6) 0.0314(9) Uani 1 1 d .
H2A H 1.1348 0.8161 0.1236 0.038 Uiso 1 1 calc R
C3 C 1.0827(3) 0.9482(3) 0.1843(5) 0.0278(8) Uani 1 1 d .
C4 C 1.0000 0.9983(3) 0.2500 0.0310(12) Uani 1 2 d S
H4A H 1.0000 1.0653 0.2500 0.037 Uiso 1 2 calc SR
C5 C 1.0000 0.6900(4) 0.2500 0.0301(11) Uani 1 2 d S
C6 C 1.1793(3) 1.0971(3) 0.0989(7) 0.0453(12) Uani 1 1 d .
H6A H 1.1281 1.1430 0.1150 0.054 Uiso 1 1 calc R
C7 C 1.2773(4) 1.1133(3) 0.0456(7) 0.0483(12) Uani 1 1 d .
H7A H 1.3048 1.1733 0.0188 0.058 Uiso 1 1 calc R
C8 C 1.2635(3) 0.9635(3) 0.0875(6) 0.0367(10) Uani 1 1 d .
H8A H 1.2794 0.8984 0.0967 0.044 Uiso 1 1 calc R
N1 N 1.3290(3) 1.0289(3) 0.0374(5) 0.0389(9) Uani 1 1 d .
N2 N 1.1710(3) 1.00000(19) 0.1242(7) 0.0319(9) Uani 1 1 d .
O1 O 1.0413(3) 0.6505(2) 0.1218(4) 0.0408(7) Uani 1 1 d .
O2 O 1.0000 0.4218(2) 0.2500 0.0307(8) Uani 1 2 d SU
O3 O 1.0000 0.2393(4) 0.2500 0.127(4) Uani 1 2 d S

loop_
_atom_site_aniso_label
_atom_site_aniso_U_11
_atom_site_aniso_U_22
_atom_site_aniso_U_33
_atom_site_aniso_U_23
_atom_site_aniso_U_13
_atom_site_aniso_U_12
Cd1 0.0239(2) 0.0241(2) 0.0334(2) -0.00045(13) 0.0093(7) -0.00243(14)
C1 0.022(2) 0.027(2) 0.036(3) 0.000 -0.006(4) 0.000
C2 0.0234(19) 0.034(2) 0.0372(19) 0.0011(17) 0.0066(18) 0.0033(17)
C3 0.0230(19) 0.0239(19) 0.0365(19) 0.0000(16) 0.0070(16) -0.0038(15)
C4 0.026(3) 0.025(2) 0.043(3) 0.000 -0.001(12) 0.000
C5 0.020(2) 0.028(2) 0.043(3) 0.000 -0.002(4) 0.000
C6 0.026(2) 0.029(2) 0.081(3) 0.014(2) 0.013(2) 0.0047(18)
C7 0.037(2) 0.029(2) 0.079(3) 0.008(2) 0.007(2) -0.0042(19)
C8 0.027(2) 0.027(2) 0.056(3) -0.004(2) 0.014(2) -0.0021(18)
N1 0.0301(19) 0.0379(19) 0.049(3) -0.0017(17) 0.0102(18) -0.0030(16)
N2 0.024(2) 0.028(2) 0.045(2) 0.0007(13) 0.007(2) -0.0001(13)
O1 0.0443(16) 0.0279(15) 0.0502(18) -0.0070(14) 0.0157(14) -0.0076(13)
O2 0.055(2) 0.0155(15) 0.0213(15) 0.000 0.011(2) 0.000
O3 0.151(7) 0.036(3) 0.195(9) 0.000 0.087(8) 0.000

loop_
_atom_type_symbol
_atom_type_description
_atom_type_scat_dispersion_real
_atom_type_scat_dispersion_imag
_atom_type_scat_source
C C 0.0033 0.0016 'International Tables Vol C Tables 4.2.6.8 and 6.1.1.4'
H H 0.0000 0.0000 'International Tables Vol C Tables 4.2.6.8 and 6.1.1.4'
N N 0.0061 0.0033 'International Tables Vol C Tables 4.2.6.8 and 6.1.1.4'
O O 0.0106 0.0060 'International Tables Vol C Tables 4.2.6.8 and 6.1.1.4'
Cd Cd -0.8075 1.2024 'International Tables Vol C Tables 4.2.6.8 and 6.1.1.4'

loop_
_geom_angle_atom_site_label_1
_geom_angle_atom_site_label_2
_geom_angle_atom_site_label_3
_geom_angle
_geom_angle_site_symmetry_1
_geom_angle_site_symmetry_3
O2 Cd1 O2 180.00(14) 5_765 .
O2 Cd1 N1 88.79(11) 5_765 7_765
O2 Cd1 N1 91.21(11) . 7_765
O2 Cd1 N1 91.21(11) 5_765 3_445
O2 Cd1 N1 88.79(11) . 3_445
N1 Cd1 N1 180.0 7_765 3_445
O2 Cd1 O1 84.39(10) 5_765 .
O2 Cd1 O1 95.61(10) . .
N1 Cd1 O1 88.98(13) 7_765 .
N1 Cd1 O1 91.02(13) 3_445 .
O2 Cd1 O1 95.61(10) 5_765 5_765
O2 Cd1 O1 84.39(10) . 5_765
N1 Cd1 O1 91.02(13) 7_765 5_765
N1 Cd1 O1 88.98(13) 3_445 5_765
O1 Cd1 O1 180.0 . 5_765
C2 C1 C2 120.1(5) . 2_755
C2 C1 C5 120.0(2) . .
C2 C1 C5 120.0(2) 2_755 .
C3 C2 C1 119.6(4) . .
C3 C2 H2A 120.2 . .
C1 C2 H2A 120.2 . .
C4 C3 C2 120.6(4) . .
C4 C3 N2 119.4(3) . .
C2 C3 N2 120.0(3) . .
C3 C4 C3 119.3(5) 2_755 .
C3 C4 H4A 120.4 2_755 .
C3 C4 H4A 120.4 . .
O1 C5 O1 127.6(5) . 2_755
O1 C5 C1 116.2(2) . .
O1 C5 C1 116.2(2) 2_755 .
C7 C6 N2 106.2(4) . .
C7 C6 H6A 126.9 . .
N2 C6 H6A 126.9 . .
N1 C7 C6 109.8(4) . .
N1 C7 H7A 125.1 . .
C6 C7 H7A 125.1 . .
N1 C8 N2 112.8(4) . .
N1 C8 H8A 123.6 . .
N2 C8 H8A 123.6 . .
C8 N1 C7 105.3(4) . .
C8 N1 Cd1 123.6(3) . 3
C7 N1 Cd1 130.1(3) . 3
C8 N2 C6 105.9(4) . .
C8 N2 C3 126.9(3) . .
C6 N2 C3 127.1(4) . .
C5 O1 Cd1 127.2(3) . .
Cd1 O2 Cd1 120.61(14) 2_755 .

loop_
_geom_bond_atom_site_label_1
_geom_bond_atom_site_label_2
_geom_bond_distance
_geom_bond_site_symmetry_2
Cd1 O2 2.1919(15) 5_765
Cd1 O2 2.1919(15) .
Cd1 N1 2.281(4) 7_765
Cd1 N1 2.281(4) 3_445
Cd1 O1 2.350(3) .
Cd1 O1 2.350(3) 5_765
C1 C2 1.381(4) .
C1 C2 1.381(4) 2_755
C1 C5 1.523(7) .
C2 C3 1.376(6) .
C2 H2A 0.9300 .
C3 C4 1.377(4) .
C3 N2 1.432(5) .
C4 C3 1.377(4) 2_755
C4 H4A 0.9300 .
C5 O1 1.243(4) .
C5 O1 1.243(4) 2_755
C6 C7 1.359(6) .
C6 N2 1.367(5) .
C6 H6A 0.9300 .
C7 N1 1.353(6) .
C7 H7A 0.9300 .
C8 N1 1.304(6) .
C8 N2 1.336(6) .
C8 H8A 0.9300 .
N1 Cd1 2.281(4) 3
O2 Cd1 2.1919(15) 2_755

loop_
_geom_torsion_atom_site_label_1
_geom_torsion_atom_site_label_2
_geom_torsion_atom_site_label_3
_geom_torsion_atom_site_label_4
_geom_torsion
_geom_torsion_site_symmetry_1
_geom_torsion_site_symmetry_4
C2 C1 C2 C3 2.7(3) 2_755 .
C5 C1 C2 C3 -177.3(3) . .
C1 C2 C3 C4 -5.5(6) . .
C1 C2 C3 N2 174.1(4) . .
C2 C3 C4 C3 2.8(3) . 2_755
N2 C3 C4 C3 -176.8(5) . 2_755
C2 C1 C5 O1 -33.5(3) . .
C2 C1 C5 O1 146.5(3) 2_755 .
C2 C1 C5 O1 146.5(3) . 2_755
C2 C1 C5 O1 -33.5(3) 2_755 2_755
N2 C6 C7 N1 0.1(6) . .
N2 C8 N1 C7 1.5(6) . .
N2 C8 N1 Cd1 171.1(3) . 3
C6 C7 N1 C8 -0.9(6) . .
C6 C7 N1 Cd1 -169.6(4) . 3
N1 C8 N2 C6 -1.4(6) . .
N1 C8 N2 C3 -179.2(5) . .
C7 C6 N2 C8 0.8(6) . .
C7 C6 N2 C3 178.6(5) . .
C4 C3 N2 C8 166.8(4) . .
C2 C3 N2 C8 -12.7(8) . .
C4 C3 N2 C6 -10.5(7) . .
C2 C3 N2 C6 169.9(5) . .
O1 C5 O1 Cd1 29.40(17) 2_755 .
C1 C5 O1 Cd1 -150.60(17) . .
O2 Cd1 O1 C5 131.2(3) 5_765 .
O2 Cd1 O1 C5 -48.8(3) . .
N1 Cd1 O1 C5 -139.9(3) 7_765 .
N1 Cd1 O1 C5 40.1(3) 3_445 .
O1 Cd1 O1 C5 -137(16) 5_765 .
O2 Cd1 O2 Cd1 67(100) 5_765 2_755
N1 Cd1 O2 Cd1 102.41(10) 7_765 2_755
N1 Cd1 O2 Cd1 -77.59(10) 3_445 2_755
O1 Cd1 O2 Cd1 13.31(8) . 2_755
O1 Cd1 O2 Cd1 -166.69(8) 5_765 2_755
